data_7029108
loop_
_publ_author_name
'George, Kathryn'
'Jura, Marek'
'Levason, William'
'Light, Mark E.'
'Reid, Gillian'

_publ_section_title
;
 Thio-, seleno- and telluro-ether complexes of aluminium(iii) halides:
 synthesis, structures and properties.
;
_journal_issue 9
_journal_name_full 'Dalton transactions (Cambridge, England : 2003)'
_journal_page_first 3637
_journal_page_last 3648
_journal_paper_doi 10.1039/c3dt52991f
_journal_volume 43
_journal_year 2014
_chemical_formula_moiety 'C9 H11 Se 1+, Al Cl4 1-'
_chemical_formula_sum 'C9 H11 Al Cl4 Se'
_chemical_formula_weight 366.92
_chemical_name_systematic
; 
 2-methyl-1,3-dihydro-2-benzoselenophenium tetrachloroaluminate 
;
_space_group_IT_number 14
_space_group_name_Hall '-P 2ybc'
_symmetry_cell_setting monoclinic
_symmetry_space_group_name_Hall '-P 2ybc'
_symmetry_space_group_name_H-M 'P 1 21/c 1'
_atom_sites_solution_hydrogens geom
_atom_sites_solution_primary direct
_atom_sites_solution_secondary difmap
_audit_creation_date 2013-06-18
_audit_creation_method 'SHELXL-97 + hand edit'
_cell_angle_alpha 90.00
_cell_angle_beta 94.415(6)
_cell_angle_gamma 90.00
_cell_formula_units_Z 4
_cell_length_a 7.4218(19)
_cell_length_b 14.027(3)
_cell_length_c 13.481(3)
_cell_measurement_reflns_used 4133
_cell_measurement_temperature 100(2)
_cell_measurement_theta_max 34.5
_cell_measurement_theta_min 3.0
_cell_volume 1399.3(6)
_computing_cell_refinement 'CrystalClear-SM Expert 2.0 r7 (Rigaku, 2011)'
_computing_data_collection 'CrystalClear-SM Expert 2.0 r7 (Rigaku, 2011)'
_computing_data_reduction 'CrystalClear-SM Expert 2.0 r7 (Rigaku, 2011)'
_computing_structure_refinement 'SHELXL-97 (Sheldrick, 2008)'
_computing_structure_solution 'SHELXS-97 (Sheldrick, 1997)'
_diffrn_ambient_temperature 100(2)
_diffrn_detector 'CCD plate'
_diffrn_detector_type 'Rigaku HG Saturn724+ (2x2 bin mode)'
_diffrn_measured_fraction_theta_full 0.996
_diffrn_measured_fraction_theta_max 0.996
_diffrn_measurement_device 'Four-circle \k diffractometer'
_diffrn_measurement_device_type 'Rigaku AFC12 '
_diffrn_measurement_method 'Profile data from \w-scans'
_diffrn_radiation_collimation 'Confocal mirrors, VHF VariMax '
_diffrn_radiation_type MoK\a
_diffrn_radiation_wavelength 0.71073
_diffrn_reflns_av_R_equivalents 0.0272
_diffrn_reflns_av_sigmaI/netI 0.0413
_diffrn_reflns_limit_h_max 9
_diffrn_reflns_limit_h_min -9
_diffrn_reflns_limit_k_max 18
_diffrn_reflns_limit_k_min -18
_diffrn_reflns_limit_l_max 17
_diffrn_reflns_limit_l_min -12
_diffrn_reflns_number 8131
_diffrn_reflns_theta_full 27.48
_diffrn_reflns_theta_max 27.48
_diffrn_reflns_theta_min 2.75
_diffrn_source 'Rotating anode X-ray tube'
_diffrn_source_type 'Rigaku FR-E+ Superbright'
_diffrn_standards_number 0
_exptl_absorpt_coefficient_mu 3.477
_exptl_absorpt_correction_T_max 1.000
_exptl_absorpt_correction_T_min 0.827
_exptl_absorpt_correction_type multi-scan
_exptl_absorpt_process_details
;Jacobson, R.A. (1998). REQAB. Private communication to the 
 Rigaku Corporation, Tokyo, Japan. 
;
_exptl_crystal_colour colourless
_exptl_crystal_density_diffrn 1.742
_exptl_crystal_density_method 'not measured'
_exptl_crystal_description needle
_exptl_crystal_F_000 720
_exptl_crystal_size_max 0.09
_exptl_crystal_size_mid 0.06
_exptl_crystal_size_min 0.01
_refine_diff_density_max 1.112
_refine_diff_density_min -0.489
_refine_diff_density_rms 0.097
_refine_ls_extinction_method none
_refine_ls_goodness_of_fit_ref 1.071
_refine_ls_hydrogen_treatment constr
_refine_ls_matrix_type full
_refine_ls_number_parameters 137
_refine_ls_number_reflns 3200
_refine_ls_number_restraints 0
_refine_ls_restrained_S_all 1.071
_refine_ls_R_factor_all 0.0432
_refine_ls_R_factor_gt 0.0365
_refine_ls_shift/su_max 0.001
_refine_ls_shift/su_mean 0.000
_refine_ls_structure_factor_coef Fsqd
_refine_ls_weighting_details 'w=1/[\s^2^(Fo^2^)+(0.0356P)^2^+0.7540P] where P=(Fo^2^+2Fc^2^)/3'
_refine_ls_weighting_scheme calc
_refine_ls_wR_factor_gt 0.0786
_refine_ls_wR_factor_ref 0.0820
_reflns_number_gt 2847
_reflns_number_total 3200
_reflns_threshold_expression 'I > 2\s(I)'
_cod_data_source_file c3dt52991f.txt
_cod_data_source_block 13kg06r
_cod_depositor_comments
;
The following automatic conversions were performed:

data name '_iucr_refine_instruction_details' was replaced with
'_iucr_refine_instructions_details' as specified in the replacement
file 'data/replacement-values/replacement_tags.lst'.

Automatic conversion script
Id: cif_correct_tags 9268 2022-04-12 08:56:07Z antanas 
;
_cod_original_cell_volume 1399.2(6)
_cod_original_sg_symbol_H-M 'P 21/c'
_cod_database_code 7029108

loop_
_symmetry_equiv_pos_as_xyz
'x, y, z'
'-x, y+1/2, -z+1/2'
'-x, -y, -z'
'x, -y-1/2, z-1/2'

loop_
_atom_site_label
_atom_site_type_symbol
_atom_site_fract_x
_atom_site_fract_y
_atom_site_fract_z
_atom_site_U_iso_or_equiv
_atom_site_adp_type
_atom_site_occupancy
_atom_site_symmetry_multiplicity
_atom_site_calc_flag
_atom_site_refinement_flags
Al1 Al 0.09007(12) 0.30564(7) 0.02797(6) 0.0177(2) Uani 1 1 d .
Cl1 Cl 0.09021(11) 0.17028(6) 0.10111(6) 0.02691(18) Uani 1 1 d .
Cl2 Cl 0.35093(9) 0.37089(5) 0.05319(5) 0.02200(17) Uani 1 1 d .
Cl3 Cl 0.03597(10) 0.28208(5) -0.12839(5) 0.02267(17) Uani 1 1 d .
Cl4 Cl -0.11066(11) 0.39390(7) 0.08467(7) 0.0346(2) Uani 1 1 d .
Se1 Se 0.61454(4) 0.37332(2) 0.83473(2) 0.02062(10) Uani 1 1 d .
C1 C 0.7547(4) 0.4597(2) 0.7572(2) 0.0214(6) Uani 1 1 d .
H1A H 0.8276 0.5037 0.8015 0.026 Uiso 1 1 calc R
H1B H 0.8367 0.4234 0.7166 0.026 Uiso 1 1 calc R
C2 C 0.6165(4) 0.5144(2) 0.6912(2) 0.0200(6) Uani 1 1 d .
C3 C 0.6632(4) 0.5691(2) 0.6116(2) 0.0249(7) Uani 1 1 d .
H3 H 0.7857 0.5733 0.5963 0.030 Uiso 1 1 calc R
C4 C 0.5309(5) 0.6175(2) 0.5550(2) 0.0277(7) Uani 1 1 d .
H4 H 0.5631 0.6557 0.5009 0.033 Uiso 1 1 calc R
C5 C 0.3511(5) 0.6113(2) 0.5757(2) 0.0262(7) Uani 1 1 d .
H5 H 0.2609 0.6446 0.5355 0.031 Uiso 1 1 calc R
C6 C 0.3031(4) 0.5563(2) 0.6553(2) 0.0236(7) Uani 1 1 d .
H6 H 0.1802 0.5516 0.6699 0.028 Uiso 1 1 calc R
C7 C 0.4372(4) 0.5080(2) 0.7134(2) 0.0186(6) Uani 1 1 d .
C8 C 0.3980(4) 0.4486(2) 0.8026(2) 0.0214(6) Uani 1 1 d .
H8A H 0.2926 0.4066 0.7865 0.026 Uiso 1 1 calc R
H8B H 0.3722 0.4899 0.8593 0.026 Uiso 1 1 calc R
C9 C 0.5701(5) 0.2781(2) 0.7330(2) 0.0334(8) Uani 1 1 d .
H9A H 0.4771 0.2338 0.7526 0.050 Uiso 1 1 calc R
H9B H 0.6820 0.2429 0.7244 0.050 Uiso 1 1 calc R
H9C H 0.5287 0.3091 0.6701 0.050 Uiso 1 1 calc R

loop_
_atom_site_aniso_label
_atom_site_aniso_U_11
_atom_site_aniso_U_22
_atom_site_aniso_U_33
_atom_site_aniso_U_23
_atom_site_aniso_U_13
_atom_site_aniso_U_12
Al1 0.0149(4) 0.0221(5) 0.0161(4) 0.0002(4) 0.0020(3) 0.0021(4)
Cl1 0.0287(4) 0.0302(4) 0.0221(4) 0.0095(3) 0.0037(3) -0.0019(3)
Cl2 0.0173(3) 0.0267(4) 0.0219(4) 0.0002(3) 0.0007(3) -0.0019(3)
Cl3 0.0227(4) 0.0290(4) 0.0161(3) 0.0032(3) 0.0001(3) -0.0003(3)
Cl4 0.0215(4) 0.0421(5) 0.0407(5) -0.0131(4) 0.0044(3) 0.0082(4)
Se1 0.02012(17) 0.02652(18) 0.01509(15) 0.00150(13) 0.00055(11) 0.00148(13)
C1 0.0183(14) 0.0215(15) 0.0246(15) -0.0003(13) 0.0028(12) 0.0002(13)
C2 0.0219(15) 0.0180(14) 0.0203(14) -0.0059(13) 0.0025(12) 0.0007(12)
C3 0.0264(16) 0.0232(16) 0.0256(16) -0.0014(14) 0.0059(13) -0.0048(14)
C4 0.0376(19) 0.0222(16) 0.0236(16) 0.0029(14) 0.0034(14) -0.0036(14)
C5 0.0342(18) 0.0189(15) 0.0243(16) 0.0001(13) -0.0053(14) 0.0033(14)
C6 0.0217(15) 0.0218(15) 0.0275(16) -0.0060(14) 0.0027(12) -0.0004(13)
C7 0.0219(15) 0.0147(13) 0.0193(14) -0.0029(12) 0.0022(12) -0.0003(12)
C8 0.0152(13) 0.0246(15) 0.0249(15) -0.0004(14) 0.0043(12) 0.0029(13)
C9 0.047(2) 0.0256(17) 0.0258(17) 0.0008(15) -0.0073(15) 0.0081(16)

loop_
_atom_type_symbol
_atom_type_description
_atom_type_scat_dispersion_real
_atom_type_scat_dispersion_imag
_atom_type_scat_source
C C 0.0033 0.0016 'International Tables Vol C Tables 4.2.6.8 and 6.1.1.4'
H H 0.0000 0.0000 'International Tables Vol C Tables 4.2.6.8 and 6.1.1.4'
Al Al 0.0645 0.0514 'International Tables Vol C Tables 4.2.6.8 and 6.1.1.4'
Cl Cl 0.1484 0.1585 'International Tables Vol C Tables 4.2.6.8 and 6.1.1.4'
Se Se -0.0929 2.2259 'International Tables Vol C Tables 4.2.6.8 and 6.1.1.4'

loop_
_geom_angle_atom_site_label_1
_geom_angle_atom_site_label_2
_geom_angle_atom_site_label_3
_geom_angle
Cl4 Al1 Cl1 109.08(5)
Cl4 Al1 Cl3 111.14(5)
Cl1 Al1 Cl3 108.07(5)
Cl4 Al1 Cl2 110.11(5)
Cl1 Al1 Cl2 109.71(5)
Cl3 Al1 Cl2 108.69(5)
C9 Se1 C8 97.15(14)
C9 Se1 C1 96.79(15)
C8 Se1 C1 90.51(13)
C2 C1 Se1 105.3(2)
C2 C1 H1A 110.7
Se1 C1 H1A 110.7
C2 C1 H1B 110.7
Se1 C1 H1B 110.7
H1A C1 H1B 108.8
C3 C2 C7 120.2(3)
C3 C2 C1 122.5(3)
C7 C2 C1 117.3(3)
C4 C3 C2 119.6(3)
C4 C3 H3 120.2
C2 C3 H3 120.2
C3 C4 C5 121.0(3)
C3 C4 H4 119.5
C5 C4 H4 119.5
C4 C5 C6 119.8(3)
C4 C5 H5 120.1
C6 C5 H5 120.1
C5 C6 C7 119.3(3)
C5 C6 H6 120.4
C7 C6 H6 120.4
C2 C7 C6 120.2(3)
C2 C7 C8 117.0(3)
C6 C7 C8 122.9(3)
C7 C8 Se1 105.71(19)
C7 C8 H8A 110.6
Se1 C8 H8A 110.6
C7 C8 H8B 110.6
Se1 C8 H8B 110.6
H8A C8 H8B 108.7
Se1 C9 H9A 109.5
Se1 C9 H9B 109.5
H9A C9 H9B 109.5
Se1 C9 H9C 109.5
H9A C9 H9C 109.5
H9B C9 H9C 109.5

loop_
_geom_bond_atom_site_label_1
_geom_bond_atom_site_label_2
_geom_bond_distance
Al1 Cl4 2.1240(12)
Al1 Cl1 2.1393(13)
Al1 Cl3 2.1409(12)
Al1 Cl2 2.1448(12)
Se1 C9 1.925(3)
Se1 C8 1.944(3)
Se1 C1 1.952(3)
C1 C2 1.513(4)
C1 H1A 0.9900
C1 H1B 0.9900
C2 C3 1.385(4)
C2 C7 1.389(4)
C3 C4 1.375(5)
C3 H3 0.9500
C4 C5 1.387(5)
C4 H4 0.9500
C5 C6 1.390(4)
C5 H5 0.9500
C6 C7 1.394(4)
C6 H6 0.9500
C7 C8 1.510(4)
C8 H8A 0.9900
C8 H8B 0.9900
C9 H9A 0.9800
C9 H9B 0.9800
C9 H9C 0.9800
